data_4304325
loop_
_publ_author_name
'Susan E. Latturner'
'Mercouri G. Kanatzidis'

_publ_contact_author
;
M. G. Kanatzidis
;
_publ_contact_author_email ' m-kanatzidis@northwestern.edu '
_publ_section_title
;
RE(AuAl2)nAl2(AuxSi1-x)2: A New Homologous Series of Quaternary
Intermetallics Grown from Aluminum Flux
;
_journal_name_full 'Inorganic Chemistry'
_journal_page_first 2089
_journal_page_last 2097
_journal_paper_doi 10.1021/ic701799z
_journal_volume 47
_journal_year 2008
_chemical_formula_sum 'Al10 Au4.93 Gd2 Si2.07'
_chemical_formula_weight 1613.22
_chemical_name_systematic
; 
 ? 
;
_space_group_IT_number 139
_symmetry_cell_setting tetragonal
_symmetry_space_group_name_Hall '-I 4 2'
_symmetry_space_group_name_H-M 'I 4/m m m'
_atom_sites_solution_primary direct
_atom_sites_solution_secondary difmap
_audit_creation_method SHELXL-97
_cell_angle_alpha 90.00
_cell_angle_beta 90.00
_cell_angle_gamma 90.00
_cell_formula_units_Z 2
_cell_length_a 4.2256(4)
_cell_length_b 4.2256(4)
_cell_length_c 39.067(5)
_cell_measurement_temperature 293(2)
_cell_volume 697.57(13)
_computing_cell_refinement 'Bruker SAINT software (Bruker, 1999)'
_computing_data_collection 'Bruker SMART software (Bruker, 1997)'
_computing_data_reduction 'Bruker SAINT software (Bruker, 1999)'
_computing_structure_refinement 'SHELXL-97 (Sheldrick, 1997)'
_computing_structure_solution 'SHELXS-97 (Sheldrick, 1990)'
_diffrn_ambient_temperature 293(2)
_diffrn_measured_fraction_theta_full 0.922
_diffrn_measured_fraction_theta_max 0.922
_diffrn_measurement_device_type 'CCD area detector (Bruker AXS)'
_diffrn_measurement_method 'phi and omega scans'
_diffrn_radiation_monochromator graphite
_diffrn_radiation_source 'fine-focus sealed tube'
_diffrn_radiation_type MoK\a
_diffrn_radiation_wavelength 0.71073
_diffrn_reflns_av_R_equivalents 0.0539
_diffrn_reflns_av_sigmaI/netI 0.0236
_diffrn_reflns_limit_h_max 7
_diffrn_reflns_limit_h_min -7
_diffrn_reflns_limit_k_max 7
_diffrn_reflns_limit_k_min -7
_diffrn_reflns_limit_l_max 65
_diffrn_reflns_limit_l_min -66
_diffrn_reflns_number 5313
_diffrn_reflns_theta_full 37.30
_diffrn_reflns_theta_max 37.30
_diffrn_reflns_theta_min 11.68
_exptl_absorpt_coefficient_mu 36.509
_exptl_absorpt_correction_type multi-scan
_exptl_absorpt_process_details SADABS
_exptl_crystal_colour silver
_exptl_crystal_density_diffrn 7.681
_exptl_crystal_density_method 'not measured'
_exptl_crystal_description plate
_exptl_crystal_F_000 762
_exptl_crystal_size_max 0.4
_exptl_crystal_size_mid 0.2
_exptl_crystal_size_min 0.1
_refine_diff_density_max 11.055
_refine_diff_density_min -6.978
_refine_diff_density_rms 0.850
_refine_ls_extinction_coef 0.0026(2)
_refine_ls_extinction_expression Fc^*^=kFc[1+0.001xFc^2^\l^3^/sin(2\q)]^-1/4^
_refine_ls_extinction_method SHELXL
_refine_ls_goodness_of_fit_ref 1.123
_refine_ls_matrix_type full
_refine_ls_number_parameters 26
_refine_ls_number_reflns 581
_refine_ls_number_restraints 0
_refine_ls_restrained_S_all 1.123
_refine_ls_R_factor_all 0.0371
_refine_ls_R_factor_gt 0.0355
_refine_ls_shift/su_max 4.393
_refine_ls_shift/su_mean 0.307
_refine_ls_structure_factor_coef Fsqd
_refine_ls_weighting_details 'calc w=1/[\s^2^(Fo^2^)+(0.0635P)^2^+0.0000P] where P=(Fo^2^+2Fc^2^)/3'
_refine_ls_weighting_scheme calc
_refine_ls_wR_factor_gt 0.0915
_refine_ls_wR_factor_ref 0.0922
_reflns_number_gt 550
_reflns_number_total 581
_reflns_threshold_expression >2sigma(I)
_cod_data_source_file ic701799z-file001_09.cif
_cod_data_source_block 2sl178aa
_cod_depositor_comments
;
The following automatic conversions were performed:
'_exptl_absorpt_correction_type' value 'Multi-scan' changed to
'multi-scan' according to
'/home/saulius/struct/CIF-dictionaries/cif_core.dic' dictionary named
'cif_core.dic' version 2.4.1 from 2010-06-29.

Automatic conversion script
Id: cif_fix_enum 1527 2010-12-29 10:47:43Z saulius 
;
_cod_original_cell_volume 697.56(13)
_cod_database_code 4304325

loop_
_symmetry_equiv_pos_as_xyz
'x, y, z'
'-x, -y, z'
'-y, x, z'
'y, -x, z'
'-x, y, -z'
'x, -y, -z'
'y, x, -z'
'-y, -x, -z'
'x+1/2, y+1/2, z+1/2'
'-x+1/2, -y+1/2, z+1/2'
'-y+1/2, x+1/2, z+1/2'
'y+1/2, -x+1/2, z+1/2'
'-x+1/2, y+1/2, -z+1/2'
'x+1/2, -y+1/2, -z+1/2'
'y+1/2, x+1/2, -z+1/2'
'-y+1/2, -x+1/2, -z+1/2'
'-x, -y, -z'
'x, y, -z'
'y, -x, -z'
'-y, x, -z'
'x, -y, z'
'-x, y, z'
'-y, -x, z'
'y, x, z'
'-x+1/2, -y+1/2, -z+1/2'
'x+1/2, y+1/2, -z+1/2'
'y+1/2, -x+1/2, -z+1/2'
'-y+1/2, x+1/2, -z+1/2'
'x+1/2, -y+1/2, z+1/2'
'-x+1/2, y+1/2, z+1/2'
'-y+1/2, -x+1/2, z+1/2'
'y+1/2, x+1/2, z+1/2'

loop_
_atom_site_label
_atom_site_type_symbol
_atom_site_fract_x
_atom_site_fract_y
_atom_site_fract_z
_atom_site_U_iso_or_equiv
_atom_site_adp_type
_atom_site_occupancy
_atom_site_symmetry_multiplicity
_atom_site_calc_flag
_atom_site_refinement_flags
_atom_site_disorder_assembly
_atom_site_disorder_group
Gd1 Gd 0.0000 0.0000 0.106250(10) 0.00356(17) Uani 1 8 d S . .
Au1 Au 0.0000 0.0000 0.0000 0.00100(16) Uani 1 16 d S . .
Au2 Au 0.0000 0.0000 0.211855(8) 0.00063(16) Uani 1 8 d S . .
Au3 Au 0.5000 0.5000 0.074417(16) 0.0006(2) Uiso 0.518(4) 8 d SP . .
Si3 Si 0.5000 0.5000 0.074417(16) 0.0006(2) Uiso 0.48 8 d SP . .
Au4 Au 0.5000 0.5000 0.136871(16) 0.0006(2) Uiso 0.447(4) 8 d SP . .
Si4 Si 0.5000 0.5000 0.136871(16) 0.0006(2) Uiso 0.55 8 d SP . .
Al1 Al 0.0000 0.5000 0.2500 0.0024(6) Uani 1 8 d S . .
Al2 Al 0.0000 0.5000 0.03783(5) 0.0028(5) Uani 1 4 d S . .
Al3 Al 0.0000 0.5000 0.17420(6) 0.0021(4) Uani 1 4 d S . .

loop_
_atom_site_aniso_label
_atom_site_aniso_U_11
_atom_site_aniso_U_22
_atom_site_aniso_U_33
_atom_site_aniso_U_23
_atom_site_aniso_U_13
_atom_site_aniso_U_12
Gd1 0.00068(19) 0.00068(19) 0.0093(3) 0.000 0.000 0.000
Au1 0.00001(19) 0.00001(19) 0.0030(2) 0.000 0.000 0.000
Au2 0.00001(17) 0.00001(17) 0.0019(2) 0.000 0.000 0.000
Al1 0.0014(10) 0.0014(10) 0.0045(13) 0.000 0.000 0.000
Al2 0.0025(10) 0.0019(10) 0.0041(11) 0.000 0.000 0.000
Al3 0.0022(9) 0.0004(9) 0.0037(9) 0.000 0.000 0.000

loop_
_atom_type_symbol
_atom_type_description
_atom_type_scat_dispersion_real
_atom_type_scat_dispersion_imag
_atom_type_scat_source
Al Al 0.0645 0.0514 'International Tables Vol C Tables 4.2.6.8 and 6.1.1.4'
Si Si 0.0817 0.0704 'International Tables Vol C Tables 4.2.6.8 and 6.1.1.4'
Gd Gd -0.1653 3.9035 'International Tables Vol C Tables 4.2.6.8 and 6.1.1.4'
Au Au -2.0133 8.8022 'International Tables Vol C Tables 4.2.6.8 and 6.1.1.4'

loop_
_geom_angle_atom_site_label_1
_geom_angle_atom_site_label_2
_geom_angle_atom_site_label_3
_geom_angle
_geom_angle_site_symmetry_1
_geom_angle_site_symmetry_3
_geom_angle_publ_flag
Au4 Gd1 Si4 136.36(3) . 1_445 ?
Au4 Gd1 Au4 136.36(3) . 1_445 ?
Si4 Gd1 Au4 0.00(2) 1_445 1_445 ?
Au4 Gd1 Si4 82.059(9) . 1_455 ?
Si4 Gd1 Si4 82.059(9) 1_445 1_455 ?
Au4 Gd1 Si4 82.059(9) 1_445 1_455 ?
Au4 Gd1 Si4 82.059(9) . 1_545 ?
Si4 Gd1 Si4 82.059(9) 1_445 1_545 ?
Au4 Gd1 Si4 82.059(9) 1_445 1_545 ?
Si4 Gd1 Si4 136.36(3) 1_455 1_545 ?
Au4 Gd1 Au4 82.059(9) . 1_455 ?
Si4 Gd1 Au4 82.059(9) 1_445 1_455 ?
Au4 Gd1 Au4 82.059(9) 1_445 1_455 ?
Si4 Gd1 Au4 0.00(2) 1_455 1_455 ?
Si4 Gd1 Au4 136.36(3) 1_545 1_455 ?
Au4 Gd1 Au4 82.059(9) . 1_545 ?
Si4 Gd1 Au4 82.059(9) 1_445 1_545 ?
Au4 Gd1 Au4 82.059(9) 1_445 1_545 ?
Si4 Gd1 Au4 136.36(3) 1_455 1_545 ?
Si4 Gd1 Au4 0.00(2) 1_545 1_545 ?
Au4 Gd1 Au4 136.36(3) 1_455 1_545 ?
Au4 Gd1 Au3 179.223(18) . 1_445 ?
Si4 Gd1 Au3 44.417(18) 1_445 1_445 ?
Au4 Gd1 Au3 44.417(18) 1_445 1_445 ?
Si4 Gd1 Au3 98.211(6) 1_455 1_445 ?
Si4 Gd1 Au3 98.211(6) 1_545 1_445 ?
Au4 Gd1 Au3 98.211(6) 1_455 1_445 ?
Au4 Gd1 Au3 98.211(6) 1_545 1_445 ?
Au4 Gd1 Si3 179.223(18) . 1_445 ?
Si4 Gd1 Si3 44.417(18) 1_445 1_445 ?
Au4 Gd1 Si3 44.417(18) 1_445 1_445 ?
Si4 Gd1 Si3 98.211(6) 1_455 1_445 ?
Si4 Gd1 Si3 98.211(6) 1_545 1_445 ?
Au4 Gd1 Si3 98.211(6) 1_455 1_445 ?
Au4 Gd1 Si3 98.211(6) 1_545 1_445 ?
Au3 Gd1 Si3 0.00(2) 1_445 1_445 ?
Au4 Gd1 Au3 44.417(18) . . ?
Si4 Gd1 Au3 179.223(18) 1_445 . ?
Au4 Gd1 Au3 179.223(18) 1_445 . ?
Si4 Gd1 Au3 98.211(6) 1_455 . ?
Si4 Gd1 Au3 98.211(6) 1_545 . ?
Au4 Gd1 Au3 98.211(6) 1_455 . ?
Au4 Gd1 Au3 98.211(6) 1_545 . ?
Au3 Gd1 Au3 134.81(3) 1_445 . ?
Si3 Gd1 Au3 134.81(3) 1_445 . ?
Al2 Au1 Al2 180.00(8) 19_455 3_655 ?
Al2 Au1 Al2 70.82(4) 19_455 17 ?
Al2 Au1 Al2 109.18(4) 3_655 17 ?
Al2 Au1 Al2 109.18(4) 19_455 . ?
Al2 Au1 Al2 70.82(4) 3_655 . ?
Al2 Au1 Al2 180.00(8) 17 . ?
Al2 Au1 Al2 110.05(8) 19_455 19 ?
Al2 Au1 Al2 69.95(8) 3_655 19 ?
Al2 Au1 Al2 70.82(4) 17 19 ?
Al2 Au1 Al2 109.18(4) . 19 ?
Al2 Au1 Al2 69.95(8) 19_455 3 ?
Al2 Au1 Al2 110.05(8) 3_655 3 ?
Al2 Au1 Al2 109.18(4) 17 3 ?
Al2 Au1 Al2 70.82(4) . 3 ?
Al2 Au1 Al2 180.00(8) 19 3 ?
Al2 Au1 Al2 109.18(4) 19_455 1_545 ?
Al2 Au1 Al2 70.82(4) 3_655 1_545 ?
Al2 Au1 Al2 69.95(8) 17 1_545 ?
Al2 Au1 Al2 110.05(8) . 1_545 ?
Al2 Au1 Al2 109.18(4) 19 1_545 ?
Al2 Au1 Al2 70.82(4) 3 1_545 ?
Al2 Au1 Al2 70.82(4) 19_455 17_565 ?
Al2 Au1 Al2 109.18(4) 3_655 17_565 ?
Al2 Au1 Al2 110.05(8) 17 17_565 ?
Al2 Au1 Al2 69.95(8) . 17_565 ?
Al2 Au1 Al2 70.82(4) 19 17_565 ?
Al2 Au1 Al2 109.18(4) 3 17_565 ?
Al2 Au1 Al2 180.00(8) 1_545 17_565 ?
Al3 Au2 Al3 70.95(4) 3 1_545 ?
Al3 Au2 Al3 110.31(8) 3 3_655 ?
Al3 Au2 Al3 70.95(4) 1_545 3_655 ?
Al3 Au2 Al3 70.95(4) 3 . ?
Al3 Au2 Al3 110.31(8) 1_545 . ?
Al3 Au2 Al3 70.95(4) 3_655 . ?
Al3 Au2 Al1 109.23(2) 3 . ?
Al3 Au2 Al1 179.65(4) 1_545 . ?
Al3 Au2 Al1 109.23(2) 3_655 . ?
Al3 Au2 Al1 70.04(4) . . ?
Al3 Au2 Al1 179.65(4) 3 25 ?
Al3 Au2 Al1 109.23(2) 1_545 25 ?
Al3 Au2 Al1 70.04(4) 3_655 25 ?
Al3 Au2 Al1 109.23(2) . 25 ?
Al1 Au2 Al1 70.597(7) . 25 ?
Al3 Au2 Al1 109.23(2) 3 1_545 ?
Al3 Au2 Al1 70.04(4) 1_545 1_545 ?
Al3 Au2 Al1 109.23(2) 3_655 1_545 ?
Al3 Au2 Al1 179.65(4) . 1_545 ?
Al1 Au2 Al1 109.608(14) . 1_545 ?
Al1 Au2 Al1 70.597(7) 25 1_545 ?
Al3 Au2 Al1 70.04(4) 3 25_455 ?
Al3 Au2 Al1 109.23(2) 1_545 25_455 ?
Al3 Au2 Al1 179.65(4) 3_655 25_455 ?
Al3 Au2 Al1 109.23(2) . 25_455 ?
Al1 Au2 Al1 70.597(7) . 25_455 ?
Al1 Au2 Al1 109.608(14) 25 25_455 ?
Al1 Au2 Al1 70.597(7) 1_545 25_455 ?
Au4 Au3 Al2 124.08(4) . . ?
Au4 Au3 Al2 124.08(4) . 3_655 ?
Al2 Au3 Al2 71.70(4) . 3_655 ?
Au4 Au3 Al2 124.08(4) . 3_665 ?
Al2 Au3 Al2 71.70(4) . 3_665 ?
Al2 Au3 Al2 111.85(8) 3_655 3_665 ?
Au4 Au3 Al2 124.08(4) . 1_655 ?
Al2 Au3 Al2 111.85(8) . 1_655 ?
Al2 Au3 Al2 71.70(4) 3_655 1_655 ?
Al2 Au3 Al2 71.70(4) 3_665 1_655 ?
Au4 Au3 Gd1 67.403(13) . 1_665 ?
Al2 Au3 Gd1 139.115(7) . 1_665 ?
Al2 Au3 Gd1 139.115(7) 3_655 1_665 ?
Al2 Au3 Gd1 71.01(3) 3_665 1_665 ?
Al2 Au3 Gd1 71.01(3) 1_655 1_665 ?
Au4 Au3 Gd1 67.403(13) . . ?
Al2 Au3 Gd1 71.01(3) . . ?
Al2 Au3 Gd1 71.01(3) 3_655 . ?
Al2 Au3 Gd1 139.115(7) 3_665 . ?
Al2 Au3 Gd1 139.115(7) 1_655 . ?
Gd1 Au3 Gd1 134.81(3) 1_665 . ?
Au4 Au3 Gd1 67.403(13) . 1_655 ?
Al2 Au3 Gd1 139.115(7) . 1_655 ?
Al2 Au3 Gd1 71.01(3) 3_655 1_655 ?
Al2 Au3 Gd1 139.115(7) 3_665 1_655 ?
Al2 Au3 Gd1 71.01(3) 1_655 1_655 ?
Gd1 Au3 Gd1 81.509(9) 1_665 1_655 ?
Gd1 Au3 Gd1 81.509(9) . 1_655 ?
Au4 Au3 Gd1 67.403(13) . 1_565 ?
Al2 Au3 Gd1 71.01(3) . 1_565 ?
Al2 Au3 Gd1 139.115(7) 3_655 1_565 ?
Al2 Au3 Gd1 71.01(3) 3_665 1_565 ?
Al2 Au3 Gd1 139.115(7) 1_655 1_565 ?
Gd1 Au3 Gd1 81.509(9) 1_665 1_565 ?
Gd1 Au3 Gd1 81.509(9) . 1_565 ?
Gd1 Au3 Gd1 134.81(3) 1_655 1_565 ?
Au3 Au4 Al3 124.62(4) . 3_665 ?
Au3 Au4 Al3 124.62(4) . 1_655 ?
Al3 Au4 Al3 71.17(4) 3_665 1_655 ?
Au3 Au4 Al3 124.62(4) . . ?
Al3 Au4 Al3 71.17(4) 3_665 . ?
Al3 Au4 Al3 110.77(8) 1_655 . ?
Au3 Au4 Al3 124.62(4) . 3_655 ?
Al3 Au4 Al3 110.77(8) 3_665 3_655 ?
Al3 Au4 Al3 71.17(4) 1_655 3_655 ?
Al3 Au4 Al3 71.17(4) . 3_655 ?
Au3 Au4 Gd1 68.180(13) . . ?
Al3 Au4 Gd1 138.711(8) 3_665 . ?
Al3 Au4 Gd1 138.711(8) 1_655 . ?
Al3 Au4 Gd1 70.79(3) . . ?
Al3 Au4 Gd1 70.79(3) 3_655 . ?
Au3 Au4 Gd1 68.180(13) . 1_665 ?
Al3 Au4 Gd1 70.79(3) 3_665 1_665 ?
Al3 Au4 Gd1 70.79(3) 1_655 1_665 ?
Al3 Au4 Gd1 138.711(8) . 1_665 ?
Al3 Au4 Gd1 138.711(8) 3_655 1_665 ?
Gd1 Au4 Gd1 136.36(3) . 1_665 ?
Au3 Au4 Gd1 68.180(13) . 1_655 ?
Al3 Au4 Gd1 138.711(8) 3_665 1_655 ?
Al3 Au4 Gd1 70.79(3) 1_655 1_655 ?
Al3 Au4 Gd1 138.711(8) . 1_655 ?
Al3 Au4 Gd1 70.79(3) 3_655 1_655 ?
Gd1 Au4 Gd1 82.059(9) . 1_655 ?
Gd1 Au4 Gd1 82.059(9) 1_665 1_655 ?
Au3 Au4 Gd1 68.180(13) . 1_565 ?
Al3 Au4 Gd1 70.79(3) 3_665 1_565 ?
Al3 Au4 Gd1 138.711(8) 1_655 1_565 ?
Al3 Au4 Gd1 70.79(3) . 1_565 ?
Al3 Au4 Gd1 138.711(8) 3_655 1_565 ?
Gd1 Au4 Gd1 82.059(9) . 1_565 ?
Gd1 Au4 Gd1 82.059(9) 1_665 1_565 ?
Gd1 Au4 Gd1 136.36(3) 1_655 1_565 ?
Au2 Al1 Au2 109.403(7) 25 . ?
Au2 Al1 Au2 109.608(14) 25 25_455 ?
Au2 Al1 Au2 109.403(7) . 25_455 ?
Au2 Al1 Au2 109.403(7) 25 1_565 ?
Au2 Al1 Au2 109.608(14) . 1_565 ?
Au2 Al1 Au2 109.403(7) 25_455 1_565 ?
Au2 Al1 Al3 54.804(7) 25 27_455 ?
Au2 Al1 Al3 125.196(7) . 27_455 ?
Au2 Al1 Al3 54.804(7) 25_455 27_455 ?
Au2 Al1 Al3 125.196(7) 1_565 27_455 ?
Au2 Al1 Al3 125.196(7) 25 . ?
Au2 Al1 Al3 54.804(7) . . ?
Au2 Al1 Al3 125.196(7) 25_455 . ?
Au2 Al1 Al3 54.804(7) 1_565 . ?
Al3 Al1 Al3 180.0 27_455 . ?
Au2 Al1 Al1 125.299(4) 25 25_455 ?
Au2 Al1 Al1 54.701(4) . 25_455 ?
Au2 Al1 Al1 54.701(4) 25_455 25_455 ?
Au2 Al1 Al1 125.299(4) 1_565 25_455 ?
Al3 Al1 Al1 90.0 27_455 25_455 ?
Al3 Al1 Al1 90.0 . 25_455 ?
Au2 Al1 Al1 54.701(4) 25 25_565 ?
Au2 Al1 Al1 125.299(4) . 25_565 ?
Au2 Al1 Al1 125.299(4) 25_455 25_565 ?
Au2 Al1 Al1 54.701(4) 1_565 25_565 ?
Al3 Al1 Al1 90.0 27_455 25_565 ?
Al3 Al1 Al1 90.0 . 25_565 ?
Al1 Al1 Al1 180.0 25_455 25_565 ?
Au2 Al1 Al1 54.701(4) 25 25 ?
Au2 Al1 Al1 54.701(4) . 25 ?
Au2 Al1 Al1 125.299(4) 25_455 25 ?
Au2 Al1 Al1 125.299(4) 1_565 25 ?
Al3 Al1 Al1 90.0 27_455 25 ?
Al3 Al1 Al1 90.0 . 25 ?
Al1 Al1 Al1 90.0 25_455 25 ?
Al1 Al1 Al1 90.0 25_565 25 ?
Au2 Al1 Al1 125.299(4) 25 25_465 ?
Au2 Al1 Al1 125.299(4) . 25_465 ?
Au2 Al1 Al1 54.701(4) 25_455 25_465 ?
Au2 Al1 Al1 54.701(4) 1_565 25_465 ?
Al3 Al1 Al1 90.0 27_455 25_465 ?
Al3 Al1 Al1 90.0 . 25_465 ?
Al1 Al1 Al1 90.0 25_455 25_465 ?
Al1 Al1 Al1 90.0 25_565 25_465 ?
Al1 Al1 Al1 180.0 25 25_465 ?
Au3 Al2 Si3 111.85(8) . 1_455 ?
Au3 Al2 Au3 111.85(8) . 1_455 ?
Si3 Al2 Au3 0.00(2) 1_455 1_455 ?
Au3 Al2 Au1 108.734(7) . . ?
Si3 Al2 Au1 108.734(7) 1_455 . ?
Au3 Al2 Au1 108.734(7) 1_455 . ?
Au3 Al2 Au1 108.734(7) . 1_565 ?
Si3 Al2 Au1 108.734(7) 1_455 1_565 ?
Au3 Al2 Au1 108.734(7) 1_455 1_565 ?
Au1 Al2 Au1 110.05(8) . 1_565 ?
Au3 Al2 Al2 124.08(4) . 17_565 ?
Si3 Al2 Al2 124.08(4) 1_455 17_565 ?
Au3 Al2 Al2 124.08(4) 1_455 17_565 ?
Au1 Al2 Al2 55.03(4) . 17_565 ?
Au1 Al2 Al2 55.03(4) 1_565 17_565 ?
Au3 Al2 Al2 54.15(2) . 3_665 ?
Si3 Al2 Al2 125.85(2) 1_455 3_665 ?
Au3 Al2 Al2 125.85(2) 1_455 3_665 ?
Au1 Al2 Al2 125.409(19) . 3_665 ?
Au1 Al2 Al2 54.591(19) 1_565 3_665 ?
Al2 Al2 Al2 90.0 17_565 3_665 ?
Au3 Al2 Al2 125.85(2) . 3 ?
Si3 Al2 Al2 54.15(2) 1_455 3 ?
Au3 Al2 Al2 54.15(2) 1_455 3 ?
Au1 Al2 Al2 54.591(19) . 3 ?
Au1 Al2 Al2 125.409(19) 1_565 3 ?
Al2 Al2 Al2 90.0 17_565 3 ?
Al2 Al2 Al2 180.0 3_665 3 ?
Au3 Al2 Al2 125.85(2) . 3_565 ?
Si3 Al2 Al2 54.15(2) 1_455 3_565 ?
Au3 Al2 Al2 54.15(2) 1_455 3_565 ?
Au1 Al2 Al2 125.409(19) . 3_565 ?
Au1 Al2 Al2 54.591(19) 1_565 3_565 ?
Al2 Al2 Al2 90.0 17_565 3_565 ?
Al2 Al2 Al2 90.0 3_665 3_565 ?
Al2 Al2 Al2 90.0 3 3_565 ?
Au3 Al2 Al2 54.15(2) . 3_655 ?
Si3 Al2 Al2 125.85(2) 1_455 3_655 ?
Au3 Al2 Al2 125.85(2) 1_455 3_655 ?
Au1 Al2 Al2 54.591(19) . 3_655 ?
Au1 Al2 Al2 125.409(19) 1_565 3_655 ?
Al2 Al2 Al2 90.0 17_565 3_655 ?
Al2 Al2 Al2 90.0 3_665 3_655 ?
Al2 Al2 Al2 90.0 3 3_655 ?
Al2 Al2 Al2 180.0 3_565 3_655 ?
Au3 Al2 Gd1 63.92(4) . 1_565 ?
Si3 Al2 Gd1 63.92(4) 1_455 1_565 ?
Au3 Al2 Gd1 63.92(4) 1_455 1_565 ?
Au1 Al2 Gd1 163.30(6) . 1_565 ?
Au1 Al2 Gd1 86.649(19) 1_565 1_565 ?
Al2 Al2 Gd1 141.67(2) 17_565 1_565 ?
Al2 Al2 Gd1 63.992(14) 3_665 1_565 ?
Al2 Al2 Gd1 116.008(14) 3 1_565 ?
Al2 Al2 Gd1 63.992(14) 3_565 1_565 ?
Al2 Al2 Gd1 116.008(14) 3_655 1_565 ?
Si4 Al3 Au4 0.00(2) 1_455 1_455 ?
Si4 Al3 Au4 110.77(8) 1_455 . ?
Au4 Al3 Au4 110.77(8) 1_455 . ?
Si4 Al3 Au2 108.941(7) 1_455 1_565 ?
Au4 Al3 Au2 108.941(7) 1_455 1_565 ?
Au4 Al3 Au2 108.941(7) . 1_565 ?
Si4 Al3 Au2 108.941(7) 1_455 . ?
Au4 Al3 Au2 108.941(7) 1_455 . ?
Au4 Al3 Au2 108.941(7) . . ?
Au2 Al3 Au2 110.31(8) 1_565 . ?
Si4 Al3 Al1 124.62(4) 1_455 . ?
Au4 Al3 Al1 124.62(4) 1_455 . ?
Au4 Al3 Al1 124.62(4) . . ?
Au2 Al3 Al1 55.15(4) 1_565 . ?
Au2 Al3 Al1 55.15(4) . . ?
Si4 Al3 Al3 125.59(2) 1_455 3_665 ?
Au4 Al3 Al3 125.59(2) 1_455 3_665 ?
Au4 Al3 Al3 54.41(2) . 3_665 ?
Au2 Al3 Al3 54.53(2) 1_565 3_665 ?
Au2 Al3 Al3 125.47(2) . 3_665 ?
Al1 Al3 Al3 90.0 . 3_665 ?
Si4 Al3 Al3 54.41(2) 1_455 3 ?
Au4 Al3 Al3 54.41(2) 1_455 3 ?
Au4 Al3 Al3 125.59(2) . 3 ?
Au2 Al3 Al3 125.47(2) 1_565 3 ?
Au2 Al3 Al3 54.53(2) . 3 ?
Al1 Al3 Al3 90.0 . 3 ?
Al3 Al3 Al3 180.0 3_665 3 ?
Si4 Al3 Al3 54.41(2) 1_455 3_565 ?
Au4 Al3 Al3 54.41(2) 1_455 3_565 ?
Au4 Al3 Al3 125.59(2) . 3_565 ?
Au2 Al3 Al3 54.53(2) 1_565 3_565 ?
Au2 Al3 Al3 125.47(2) . 3_565 ?
Al1 Al3 Al3 90.0 . 3_565 ?
Al3 Al3 Al3 90.0 3_665 3_565 ?
Al3 Al3 Al3 90.0 3 3_565 ?
Si4 Al3 Al3 125.59(2) 1_455 3_655 ?
Au4 Al3 Al3 125.59(2) 1_455 3_655 ?
Au4 Al3 Al3 54.41(2) . 3_655 ?
Au2 Al3 Al3 125.47(2) 1_565 3_655 ?
Au2 Al3 Al3 54.53(2) . 3_655 ?
Al1 Al3 Al3 90.0 . 3_655 ?
Al3 Al3 Al3 90.0 3_665 3_655 ?
Al3 Al3 Al3 90.0 3 3_655 ?
Al3 Al3 Al3 180.0 3_565 3_655 ?
Si4 Al3 Gd1 63.61(4) 1_455 . ?
Au4 Al3 Gd1 63.61(4) 1_455 . ?
Au4 Al3 Gd1 63.61(4) . . ?
Au2 Al3 Gd1 163.36(6) 1_565 . ?
Au2 Al3 Gd1 86.33(2) . . ?
Al1 Al3 Gd1 141.48(2) . . ?
Al3 Al3 Gd1 116.125(14) 3_665 . ?
Al3 Al3 Gd1 63.875(14) 3 . ?
Al3 Al3 Gd1 116.125(14) 3_565 . ?
Al3 Al3 Gd1 63.875(14) 3_655 . ?

loop_
_geom_bond_atom_site_label_1
_geom_bond_atom_site_label_2
_geom_bond_distance
_geom_bond_site_symmetry_2
_geom_bond_publ_flag
Gd1 Au4 3.2185(4) . ?
Gd1 Si4 3.2185(4) 1_445 ?
Gd1 Au4 3.2185(4) 1_445 ?
Gd1 Si4 3.2185(4) 1_455 ?
Gd1 Si4 3.2185(4) 1_545 ?
Gd1 Au4 3.2185(4) 1_455 ?
Gd1 Au4 3.2185(4) 1_545 ?
Gd1 Au3 3.2364(4) 1_445 ?
Gd1 Si3 3.2364(4) 1_445 ?
Gd1 Au3 3.2364(4) . ?
Au1 Al2 2.5785(12) 19_455 ?
Au1 Al2 2.5785(12) 3_655 ?
Au1 Al2 2.5785(12) 17 ?
Au1 Al2 2.5785(12) . ?
Au1 Al2 2.5785(12) 19 ?
Au1 Al2 2.5785(12) 3 ?
Au1 Al2 2.5785(12) 1_545 ?
Au1 Al2 2.5785(12) 17_565 ?
Au2 Al3 2.5744(13) 3 ?
Au2 Al3 2.5744(13) 1_545 ?
Au2 Al3 2.5744(13) 3_655 ?
Au2 Al3 2.5744(13) . ?
Au2 Al1 2.5855(3) . ?
Au2 Al1 2.5855(3) 25 ?
Au2 Al1 2.5855(3) 1_545 ?
Au2 Al1 2.5855(3) 25_455 ?
Au3 Au4 2.4399(11) . ?
Au3 Al2 2.5508(12) . ?
Au3 Al2 2.5508(12) 3_655 ?
Au3 Al2 2.5508(12) 3_665 ?
Au3 Al2 2.5508(12) 1_655 ?
Au3 Gd1 3.2364(4) 1_665 ?
Au3 Gd1 3.2364(4) 1_655 ?
Au3 Gd1 3.2364(4) 1_565 ?
Au4 Al3 2.5673(13) 3_665 ?
Au4 Al3 2.5673(13) 1_655 ?
Au4 Al3 2.5673(13) . ?
Au4 Al3 2.5673(13) 3_655 ?
Au4 Gd1 3.2185(4) 1_665 ?
Au4 Gd1 3.2185(4) 1_655 ?
Au4 Gd1 3.2185(4) 1_565 ?
Al1 Au2 2.5855(3) 25 ?
Al1 Au2 2.5855(3) 25_455 ?
Al1 Au2 2.5855(3) 1_565 ?
Al1 Al3 2.961(2) 27_455 ?
Al1 Al3 2.961(2) . ?
Al1 Al1 2.9880(3) 25_455 ?
Al1 Al1 2.9880(3) 25_565 ?
Al1 Al1 2.9879(3) 25 ?
Al1 Al1 2.9880(3) 25_465 ?
Al2 Si3 2.5508(12) 1_455 ?
Al2 Au3 2.5508(12) 1_455 ?
Al2 Au1 2.5785(12) 1_565 ?
Al2 Al2 2.956(4) 17_565 ?
Al2 Al2 2.9880(3) 3_665 ?
Al2 Al2 2.9880(3) 3 ?
Al2 Al2 2.9880(3) 3_565 ?
Al2 Al2 2.9879(3) 3_655 ?
Al2 Gd1 3.4070(17) 1_565 ?
Al3 Si4 2.5673(13) 1_455 ?
Al3 Au4 2.5673(13) 1_455 ?
Al3 Au2 2.5744(13) 1_565 ?
Al3 Al3 2.9880(3) 3_665 ?
Al3 Al3 2.9880(3) 3 ?
Al3 Al3 2.9879(3) 3_565 ?
Al3 Al3 2.9880(3) 3_655 ?
